data_1537457
loop_
_publ_author_name
'Ivanova, A.G.'
'Belokoneva, E.L.'
'Dimitrova, O.V.'

_publ_section_title
;
 New condensed acid diborate Gd H (B2 O5) with a chain radical (B2 B2
 O10): synthesis and crystal structure. Diborates and their structural
 system in terms of the OD theory
;
_journal_name_full 'Zhurnal Neorganicheskoi Khimii'
_journal_page_first 897
_journal_page_last 904
_journal_volume 49
_journal_year 2004
_chemical_formula_sum 'B2 Gd H O5'
_chemical_name_systematic 'Gd H (B2 O5)'
_space_group_IT_number 14
_symmetry_space_group_name_Hall '-P 2yn'
_symmetry_space_group_name_H-M 'P 1 21/n 1'
_cell_angle_alpha 90
_cell_angle_beta 102.7
_cell_angle_gamma 90
_cell_formula_units_Z 4
_cell_length_a 5.637
_cell_length_b 5.54
_cell_length_c 11.69
_cell_volume 356.135
_citation_journal_id_ASTM ZNOKAQ
_cod_data_source_file Ivanova_ZNOKAQ_2004_559.cif
_cod_data_source_block H1B2Gd1O5
_cod_original_cell_volume 356.1353
_cod_original_sg_symbol_Hall '-P 2ybc (x-z,y,z)'
_cod_original_formula_sum 'H1 B2 Gd1 O5'
_cod_database_code 1537457

loop_
_symmetry_equiv_pos_as_xyz
x,y,z
-x+1/2,y+1/2,-z+1/2
-x,-y,-z
x-1/2,-y-1/2,z-1/2

loop_
_atom_site_label
_atom_site_type_symbol
_atom_site_fract_x
_atom_site_fract_y
_atom_site_fract_z
_atom_site_occupancy
_atom_site_U_iso_or_equiv
O1 O-2 0.798 0.05 0.561 1 0.0
O2 O-2 0.282 0.198 0.2678 1 0.0
O5 O-2 0.443 0.074 0.8881 1 0.0
H2 H+1 0.53 0.23 0.567 0.5 0.0
Gd1 Gd+3 0.2897 0.1834 0.0645 1 0.0
O3 O-2 0.965 0.198 0.9358 1 0.0
B1 B+3 0.405 0.103 0.3646 1 0.0
H1 H+1 0 0 0.5 1 0.0
O4 O-2 0.438 0.06 0.6771 1 0.0
B2 B+3 0.374 0.139 0.7845 1 0.0
